data_7105764
loop_
_publ_author_name
'Elana Slutsky Smith'
'Gregory Molev'
'Mark Botoshansky'
'Mark Gandelman'

_publ_section_title
;
 Bidentate Ligand Synthesis via N-C Rearrangement in Triazoles
;
_journal_name_full Chem.Commun.
_journal_page_first 319
_journal_paper_doi 10.1039/c0cc02033h
_journal_volume 47
_journal_year 2011
_chemical_formula_sum 'C24 H32 N3 O P2 Pt0.5'
_chemical_formula_weight 538.01
_chemical_name_common 'Gandelman-72 (ES-247)'
_chemical_name_systematic
;
?
;
_space_group_IT_number 15
_symmetry_cell_setting monoclinic
_symmetry_space_group_name_Hall '-C 2yc'
_symmetry_space_group_name_H-M 'C 1 2/c 1'
_atom_sites_solution_hydrogens geom
_atom_sites_solution_primary direct
_atom_sites_solution_secondary difmap
_audit_creation_method SHELXL-97
_cell_angle_alpha 90.00
_cell_angle_beta 91.52(2)
_cell_angle_gamma 90.00
_cell_formula_units_Z 8
_cell_length_a 19.943(4)
_cell_length_b 12.845(3)
_cell_length_c 19.491(4)
_cell_measurement_reflns_used 27011
_cell_measurement_temperature 293(2)
_cell_measurement_theta_max 25.92
_cell_measurement_theta_min 1.89
_cell_volume 4991.2(18)
_computing_cell_refinement 'DENZO HKL2000 (Otwinowski & Minor 1997)'
_computing_data_collection 'Collect (Nonius, 2006)'
_computing_data_reduction 'DENZO HKL2000 (Otwinowski & Minor 1997)'
_computing_molecular_graphics 'TEXSAN (MSC, 1999)'
_computing_structure_refinement 'SHELXL-97 (Sheldrick, 1997)'
_computing_structure_solution 'SHELXS-97 (Sheldrick, 1997)'
_diffrn_ambient_temperature 293(2)
_diffrn_measured_fraction_theta_full 0.972
_diffrn_measured_fraction_theta_max 0.972
_diffrn_measurement_device_type 'Nonius KappaCCD'
_diffrn_measurement_method 'phi- and omega-scans'
_diffrn_radiation_monochromator graphite
_diffrn_radiation_source 'fine-focus sealed tube'
_diffrn_radiation_type MoK\a
_diffrn_radiation_wavelength 0.71073
_diffrn_reflns_av_R_equivalents 0.0970
_diffrn_reflns_av_sigmaI/netI 0.0626
_diffrn_reflns_limit_h_max 23
_diffrn_reflns_limit_h_min -24
_diffrn_reflns_limit_k_max 15
_diffrn_reflns_limit_k_min -15
_diffrn_reflns_limit_l_max 23
_diffrn_reflns_limit_l_min -23
_diffrn_reflns_number 26401
_diffrn_reflns_theta_full 25.92
_diffrn_reflns_theta_max 25.92
_diffrn_reflns_theta_min 1.89
_diffrn_standards_number 0
_exptl_absorpt_coefficient_mu 2.982
_exptl_absorpt_correction_T_max 0.7161
_exptl_absorpt_correction_T_min 0.5732
_exptl_absorpt_correction_type multi-scan
_exptl_absorpt_process_details
;
multi-scan from symmetry-related measurements
Sortav (Blessing 1995)
;
_exptl_crystal_colour colorless
_exptl_crystal_density_diffrn 1.432
_exptl_crystal_density_method 'not measured'
_exptl_crystal_description cubic
_exptl_crystal_F_000 2192
_exptl_crystal_size_max 0.21
_exptl_crystal_size_mid 0.16
_exptl_crystal_size_min 0.12
_refine_diff_density_max 0.638
_refine_diff_density_min -0.855
_refine_diff_density_rms 0.101
_refine_ls_extinction_method none
_refine_ls_goodness_of_fit_ref 1.059
_refine_ls_hydrogen_treatment constr
_refine_ls_matrix_type full
_refine_ls_number_parameters 295
_refine_ls_number_reflns 4737
_refine_ls_number_restraints 9
_refine_ls_restrained_S_all 1.066
_refine_ls_R_factor_all 0.0703
_refine_ls_R_factor_gt 0.0369
_refine_ls_shift/su_max 0.010
_refine_ls_shift/su_mean 0.001
_refine_ls_structure_factor_coef Fsqd
_refine_ls_weighting_details 'calc w=1/[\s^2^(Fo^2^)+(0.0362P)^2^+0.0000P] where P=(Fo^2^+2Fc^2^)/3'
_refine_ls_weighting_scheme calc
_refine_ls_wR_factor_gt 0.0780
_refine_ls_wR_factor_ref 0.0834
_reflns_number_gt 3259
_reflns_number_total 4737
_reflns_threshold_expression >2sigma(I)
_cod_data_source_file C0CC02033H.TXT
_cod_data_source_block compound-17
_cod_depositor_comments
;
The following automatic conversions were performed:
'_symmetry_cell_setting' value 'Monoclinic' changed to 'monoclinic'
according to '/home/saulius/struct/CIF-dictionaries/cif_core.dic'
dictionary named 'cif_core.dic' version 2.4.1 from 2010-06-29.

Automatic conversion script
Id: cif_fix_enum 1527 2010-12-29 10:47:43Z saulius 
;
_cod_original_sg_symbol_H-M 'C 2/c'
_cod_original_formula_sum 'C24 H32 N3 O P2 Pt0.50'
_cod_database_code 7105764

loop_
_symmetry_equiv_pos_as_xyz
'x, y, z'
'-x, y, -z+1/2'
'x+1/2, y+1/2, z'
'-x+1/2, y+1/2, -z+1/2'
'-x, -y, -z'
'x, -y, z-1/2'
'-x+1/2, -y+1/2, -z'
'x+1/2, -y+1/2, z-1/2'

loop_
_atom_site_label
_atom_site_type_symbol
_atom_site_fract_x
_atom_site_fract_y
_atom_site_fract_z
_atom_site_U_iso_or_equiv
_atom_site_adp_type
_atom_site_occupancy
_atom_site_symmetry_multiplicity
_atom_site_calc_flag
_atom_site_refinement_flags
_atom_site_disorder_assembly
_atom_site_disorder_group
Pt1 Pt 0.2500 0.7500 0.0000 0.03023(9) Uani 1 2 d S . .
P1 P 0.28702(7) 0.58024(10) -0.02080(6) 0.0344(3) Uani 1 1 d . . .
P2 P 0.24099(7) 0.69684(11) 0.11522(6) 0.0366(3) Uani 1 1 d . . .
N1 N 0.3451(2) 0.4456(3) 0.0799(2) 0.0461(12) Uani 1 1 d . . .
N2 N 0.3438(3) 0.4413(3) 0.1489(2) 0.0543(13) Uani 1 1 d . . .
N3 N 0.3076(3) 0.5196(3) 0.1748(2) 0.0523(13) Uani 1 1 d . . .
C1 C 0.3101(3) 0.5320(4) 0.0619(2) 0.0357(12) Uani 1 1 d . . .
C2 C 0.2864(3) 0.5763(4) 0.1200(2) 0.0392(13) Uani 1 1 d . . .
C3 C 0.3602(3) 0.5691(4) -0.0730(2) 0.0382(12) Uani 1 1 d . . .
C4 C 0.4225(3) 0.5934(4) -0.0437(3) 0.0499(14) Uani 1 1 d . . .
H4 H 0.4258 0.6111 0.0025 0.060 Uiso 1 1 calc R . .
C5 C 0.4799(3) 0.5917(5) -0.0824(3) 0.0664(18) Uani 1 1 d . . .
H5 H 0.5215 0.6078 -0.0623 0.080 Uiso 1 1 calc R . .
C6 C 0.4746(3) 0.5658(5) -0.1514(3) 0.074(2) Uani 1 1 d . . .
H6 H 0.5127 0.5643 -0.1778 0.089 Uiso 1 1 calc R . .
C7 C 0.4136(3) 0.5425(5) -0.1805(3) 0.0659(18) Uani 1 1 d . . .
H7 H 0.4103 0.5270 -0.2271 0.079 Uiso 1 1 calc R . .
C8 C 0.3563(3) 0.5417(4) -0.1416(3) 0.0486(14) Uani 1 1 d . . .
H8 H 0.3152 0.5228 -0.1616 0.058 Uiso 1 1 calc R . .
C9 C 0.2281(3) 0.4864(4) -0.0568(2) 0.0387(13) Uani 1 1 d . . .
C10 C 0.2485(3) 0.3824(4) -0.0609(3) 0.0528(15) Uani 1 1 d . . .
H10 H 0.2916 0.3639 -0.0462 0.063 Uiso 1 1 calc R . .
C11 C 0.2053(4) 0.3069(5) -0.0863(3) 0.0657(18) Uani 1 1 d . . .
H11 H 0.2192 0.2380 -0.0895 0.079 Uiso 1 1 calc R . .
C12 C 0.1421(4) 0.3346(5) -0.1067(3) 0.073(2) Uani 1 1 d . . .
H12 H 0.1131 0.2838 -0.1242 0.088 Uiso 1 1 calc R . .
C13 C 0.1194(3) 0.4369(6) -0.1022(3) 0.0673(19) Uani 1 1 d . . .
H13 H 0.0760 0.4544 -0.1164 0.081 Uiso 1 1 calc R . .
C14 C 0.1629(3) 0.5117(5) -0.0762(3) 0.0508(15) Uani 1 1 d . . .
H14 H 0.1482 0.5799 -0.0718 0.061 Uiso 1 1 calc R . .
C15 C 0.1548(3) 0.6721(4) 0.1413(3) 0.0495(15) Uani 1 1 d . . .
H15 H 0.1363 0.7385 0.1568 0.059 Uiso 1 1 calc R . .
C16 C 0.1114(3) 0.6357(5) 0.0800(3) 0.0666(18) Uani 1 1 d . . .
H16A H 0.1143 0.6854 0.0434 0.100 Uiso 1 1 calc R . .
H16B H 0.0656 0.6296 0.0935 0.100 Uiso 1 1 calc R . .
H16C H 0.1271 0.5692 0.0647 0.100 Uiso 1 1 calc R . .
C17 C 0.1489(4) 0.5942(5) 0.2006(3) 0.078(2) Uani 1 1 d . . .
H17A H 0.1763 0.6171 0.2389 0.117 Uiso 1 1 calc R . .
H17B H 0.1638 0.5269 0.1860 0.117 Uiso 1 1 calc R . .
H17C H 0.1030 0.5900 0.2139 0.117 Uiso 1 1 calc R . .
C18 C 0.2824(3) 0.7841(4) 0.1785(3) 0.0475(15) Uani 1 1 d . . .
H18 H 0.2725 0.8555 0.1639 0.057 Uiso 1 1 calc R . .
C19 C 0.2591(4) 0.7737(4) 0.2519(3) 0.071(2) Uani 1 1 d . . .
H19A H 0.2115 0.7837 0.2528 0.106 Uiso 1 1 calc R . .
H19B H 0.2811 0.8252 0.2802 0.106 Uiso 1 1 calc R . .
H19C H 0.2701 0.7055 0.2690 0.106 Uiso 1 1 calc R . .
C20 C 0.3585(3) 0.7700(4) 0.1747(3) 0.0664(19) Uani 1 1 d . . .
H20A H 0.3720 0.7795 0.1282 0.100 Uiso 1 1 calc R . .
H20B H 0.3705 0.7011 0.1898 0.100 Uiso 1 1 calc R . .
H20C H 0.3807 0.8204 0.2037 0.100 Uiso 1 1 calc R . .
O1 O 0.0312(7) 0.3484(12) 0.0546(8) 0.275(7) Uani 1 1 d D . .
C21 C 0.0904(8) 0.2956(18) 0.0727(10) 0.317(15) Uani 1 1 d D . .
H21A H 0.1062 0.2580 0.0331 0.381 Uiso 1 1 calc R . .
H21B H 0.1246 0.3456 0.0865 0.381 Uiso 1 1 calc R . .
C22 C 0.0807(9) 0.2302(12) 0.1230(10) 0.221(8) Uani 1 1 d D . .
H22A H 0.1042 0.1650 0.1163 0.265 Uiso 1 1 calc R . .
H22B H 0.0939 0.2596 0.1671 0.265 Uiso 1 1 calc R . .
C23 C 0.0180(10) 0.219(2) 0.1171(17) 0.183(17) Uani 0.50 1 d PD . .
H23A H -0.0008 0.2251 0.1623 0.219 Uiso 0.50 1 calc PR . .
H23B H 0.0087 0.1489 0.1008 0.219 Uiso 0.50 1 calc PR . .
C23A C 0.0503(14) 0.333(2) 0.1591(10) 0.156(12) Uani 0.50 1 d PD . .
H23C H 0.0304 0.2759 0.1841 0.187 Uiso 0.50 1 calc PR . .
H23D H 0.0769 0.3787 0.1886 0.187 Uiso 0.50 1 calc PR . .
C24 C -0.0125(7) 0.2835(14) 0.0768(10) 0.087(6) Uani 0.50 1 d PD . .
H24A H -0.0469 0.3203 0.1013 0.105 Uiso 0.50 1 calc PR . .
H24B H -0.0337 0.2466 0.0386 0.105 Uiso 0.50 1 calc PR . .
C24A C 0.0125(11) 0.3771(18) 0.1162(11) 0.128(10) Uani 0.50 1 d PD . .
H24C H 0.0160 0.4520 0.1211 0.154 Uiso 0.50 1 calc PR . .
H24D H -0.0337 0.3569 0.1231 0.154 Uiso 0.50 1 calc PR . .

loop_
_atom_site_aniso_label
_atom_site_aniso_U_11
_atom_site_aniso_U_22
_atom_site_aniso_U_33
_atom_site_aniso_U_23
_atom_site_aniso_U_13
_atom_site_aniso_U_12
Pt1 0.03634(16) 0.03053(15) 0.02394(14) 0.00071(14) 0.00338(9) -0.00040(16)
P1 0.0437(8) 0.0297(7) 0.0298(7) -0.0016(6) 0.0031(6) 0.0025(6)
P2 0.0474(9) 0.0375(7) 0.0252(7) 0.0036(6) 0.0070(6) 0.0010(7)
N1 0.051(3) 0.044(3) 0.044(3) 0.002(2) -0.002(2) 0.009(2)
N2 0.071(4) 0.044(3) 0.047(3) 0.011(2) -0.001(3) 0.009(3)
N3 0.077(4) 0.044(3) 0.035(3) 0.006(2) -0.002(2) 0.010(3)
C1 0.039(3) 0.030(3) 0.037(3) 0.012(2) -0.006(2) 0.006(2)
C2 0.056(4) 0.037(3) 0.025(3) 0.004(2) 0.001(2) 0.005(3)
C3 0.046(3) 0.037(3) 0.031(3) 0.001(2) 0.003(2) 0.003(2)
C4 0.049(4) 0.060(4) 0.041(3) -0.001(3) 0.002(3) 0.001(3)
C5 0.044(4) 0.094(5) 0.062(4) -0.003(4) 0.006(3) -0.007(3)
C6 0.058(5) 0.105(6) 0.061(4) -0.002(4) 0.028(4) -0.001(4)
C7 0.070(5) 0.089(5) 0.040(4) -0.005(3) 0.016(3) 0.010(4)
C8 0.055(4) 0.052(4) 0.039(3) -0.001(3) 0.005(3) 0.005(3)
C9 0.051(4) 0.033(3) 0.033(3) -0.002(2) 0.006(2) -0.004(3)
C10 0.068(4) 0.042(3) 0.049(4) -0.007(3) 0.006(3) -0.003(3)
C11 0.091(6) 0.046(4) 0.061(4) -0.004(3) 0.015(4) -0.015(4)
C12 0.099(6) 0.062(5) 0.058(4) -0.014(3) 0.007(4) -0.039(4)
C13 0.052(4) 0.093(6) 0.056(4) 0.000(4) -0.007(3) -0.020(4)
C14 0.055(4) 0.050(4) 0.048(4) -0.004(3) -0.002(3) -0.014(3)
C15 0.053(4) 0.049(4) 0.047(3) 0.000(3) 0.015(3) -0.009(3)
C16 0.048(4) 0.082(5) 0.070(4) 0.006(4) 0.006(3) -0.010(4)
C17 0.094(6) 0.084(5) 0.057(4) 0.018(4) 0.027(4) -0.019(4)
C18 0.067(4) 0.037(3) 0.039(3) -0.001(2) -0.003(3) -0.001(3)
C19 0.105(6) 0.070(5) 0.037(3) -0.010(3) 0.007(3) -0.008(4)
C20 0.070(5) 0.065(5) 0.064(4) -0.001(3) -0.014(3) -0.004(3)
O1 0.195(13) 0.287(16) 0.34(2) 0.119(14) -0.006(12) 0.063(12)
C21 0.23(2) 0.48(3) 0.24(2) 0.19(2) 0.089(16) 0.25(2)
C22 0.25(2) 0.160(14) 0.25(2) 0.058(13) -0.046(17) 0.090(13)
C23 0.069(14) 0.17(3) 0.31(4) 0.15(3) -0.036(19) 0.013(15)
C23A 0.22(3) 0.14(2) 0.108(16) -0.035(14) -0.106(18) 0.08(2)
C24 0.033(8) 0.112(15) 0.117(14) 0.045(11) -0.006(8) -0.024(8)
C24A 0.105(18) 0.101(16) 0.18(3) 0.000(17) 0.068(19) 0.031(13)

loop_
_atom_type_symbol
_atom_type_description
_atom_type_scat_dispersion_real
_atom_type_scat_dispersion_imag
_atom_type_scat_source
Pt Pt -1.7033 8.3905 'International Tables Vol C Tables 4.2.6.8 and 6.1.1.4'
P P 0.1023 0.0942 'International Tables Vol C Tables 4.2.6.8 and 6.1.1.4'
N N 0.0061 0.0033 'International Tables Vol C Tables 4.2.6.8 and 6.1.1.4'
C C 0.0033 0.0016 'International Tables Vol C Tables 4.2.6.8 and 6.1.1.4'
H H 0.0000 0.0000 'International Tables Vol C Tables 4.2.6.8 and 6.1.1.4'
O O 0.0106 0.0060 'International Tables Vol C Tables 4.2.6.8 and 6.1.1.4'

loop_
_geom_angle_atom_site_label_1
_geom_angle_atom_site_label_2
_geom_angle_atom_site_label_3
_geom_angle
_geom_angle_site_symmetry_1
_geom_angle_site_symmetry_3
_geom_angle_publ_flag
P1 Pt1 P1 180.0 . 7_565 ?
P1 Pt1 P2 85.85(5) . . ?
P1 Pt1 P2 94.16(5) 7_565 . ?
P1 Pt1 P2 94.16(5) . 7_565 ?
P1 Pt1 P2 85.84(5) 7_565 7_565 ?
P2 Pt1 P2 179.999(2) . 7_565 ?
C1 P1 C3 106.8(2) . . ?
C1 P1 C9 105.6(2) . . ?
C3 P1 C9 104.7(2) . . ?
C1 P1 Pt1 104.08(17) . . ?
C3 P1 Pt1 115.76(17) . . ?
C9 P1 Pt1 118.87(18) . . ?
C2 P2 C15 108.2(2) . . ?
C2 P2 C18 105.8(3) . . ?
C15 P2 C18 109.1(3) . . ?
C2 P2 Pt1 104.35(16) . . ?
C15 P2 Pt1 114.19(19) . . ?
C18 P2 Pt1 114.62(18) . . ?
N2 N1 C1 105.6(4) . . ?
N3 N2 N1 111.6(4) . . ?
N2 N3 C2 105.5(4) . . ?
N1 C1 C2 108.3(4) . . ?
N1 C1 P1 129.9(4) . . ?
C2 C1 P1 121.4(4) . . ?
N3 C2 C1 108.8(4) . . ?
N3 C2 P2 130.8(4) . . ?
C1 C2 P2 120.2(4) . . ?
C8 C3 C4 118.8(5) . . ?
C8 C3 P1 122.6(4) . . ?
C4 C3 P1 118.5(4) . . ?
C3 C4 C5 121.0(5) . . ?
C3 C4 H4 119.5 . . ?
C5 C4 H4 119.5 . . ?
C6 C5 C4 119.1(6) . . ?
C6 C5 H5 120.4 . . ?
C4 C5 H5 120.4 . . ?
C7 C6 C5 120.2(6) . . ?
C7 C6 H6 119.9 . . ?
C5 C6 H6 119.9 . . ?
C6 C7 C8 120.8(6) . . ?
C6 C7 H7 119.6 . . ?
C8 C7 H7 119.6 . . ?
C3 C8 C7 120.0(6) . . ?
C3 C8 H8 120.0 . . ?
C7 C8 H8 120.0 . . ?
C14 C9 C10 118.7(5) . . ?
C14 C9 P1 123.0(4) . . ?
C10 C9 P1 118.1(4) . . ?
C11 C10 C9 120.8(6) . . ?
C11 C10 H10 119.6 . . ?
C9 C10 H10 119.6 . . ?
C12 C11 C10 119.1(7) . . ?
C12 C11 H11 120.5 . . ?
C10 C11 H11 120.5 . . ?
C11 C12 C13 121.9(6) . . ?
C11 C12 H12 119.0 . . ?
C13 C12 H12 119.0 . . ?
C14 C13 C12 118.5(6) . . ?
C14 C13 H13 120.7 . . ?
C12 C13 H13 120.7 . . ?
C9 C14 C13 120.9(6) . . ?
C9 C14 H14 119.5 . . ?
C13 C14 H14 119.5 . . ?
C16 C15 C17 109.7(5) . . ?
C16 C15 P2 110.6(4) . . ?
C17 C15 P2 114.3(4) . . ?
C16 C15 H15 107.3 . . ?
C17 C15 H15 107.3 . . ?
P2 C15 H15 107.3 . . ?
C15 C16 H16A 109.5 . . ?
C15 C16 H16B 109.5 . . ?
H16A C16 H16B 109.5 . . ?
C15 C16 H16C 109.5 . . ?
H16A C16 H16C 109.5 . . ?
H16B C16 H16C 109.5 . . ?
C15 C17 H17A 109.5 . . ?
C15 C17 H17B 109.5 . . ?
H17A C17 H17B 109.5 . . ?
C15 C17 H17C 109.5 . . ?
H17A C17 H17C 109.5 . . ?
H17B C17 H17C 109.5 . . ?
C19 C18 C20 111.3(5) . . ?
C19 C18 P2 115.6(4) . . ?
C20 C18 P2 108.8(4) . . ?
C19 C18 H18 106.9 . . ?
C20 C18 H18 106.9 . . ?
P2 C18 H18 106.9 . . ?
C18 C19 H19A 109.5 . . ?
C18 C19 H19B 109.5 . . ?
H19A C19 H19B 109.5 . . ?
C18 C19 H19C 109.5 . . ?
H19A C19 H19C 109.5 . . ?
H19B C19 H19C 109.5 . . ?
C18 C20 H20A 109.5 . . ?
C18 C20 H20B 109.5 . . ?
H20A C20 H20B 109.5 . . ?
C18 C20 H20C 109.5 . . ?
H20A C20 H20C 109.5 . . ?
H20B C20 H20C 109.5 . . ?
C24 O1 C21 100.1(15) . . ?
C24A O1 C21 99.4(16) . . ?
C22 C21 O1 111.0(13) . . ?
C22 C21 H21A 109.4 . . ?
O1 C21 H21A 109.4 . . ?
C23 C21 H21A 111.0 . . ?
C22 C21 H21B 109.4 . . ?
O1 C21 H21B 109.4 . . ?
H21A C21 H21B 108.0 . . ?
C23 C22 C21 99.9(16) . . ?
C23 C22 H22A 111.8 . . ?
C21 C22 H22A 111.8 . . ?
C23 C22 H22B 111.8 . . ?
C21 C22 H22B 111.8 . . ?
H22A C22 H22B 109.5 . . ?
C22 C23 C24 115.6(17) . . ?
C22 C23 H23A 108.4 . . ?
C24 C23 H23A 108.4 . . ?
C22 C23 H23B 108.4 . . ?
C24 C23 H23B 108.4 . . ?
H23A C23 H23B 107.4 . . ?
C24A C23A H23D 115.6 . . ?
H23C C23A H23D 112.6 . . ?
C23 C24 O1 108.1(14) . . ?
C23 C24 H24A 110.1 . . ?
O1 C24 H24A 110.1 . . ?
C23 C24 H24B 110.1 . . ?
O1 C24 H24B 110.1 . . ?
H24A C24 H24B 108.4 . . ?
C23A C24A O1 107.6(18) . . ?
C23A C24A H24C 110.2 . . ?
O1 C24A H24C 110.2 . . ?
C23A C24A H24D 110.2 . . ?
O1 C24A H24D 110.2 . . ?
H24C C24A H24D 108.5 . . ?

loop_
_geom_bond_atom_site_label_1
_geom_bond_atom_site_label_2
_geom_bond_distance
_geom_bond_site_symmetry_2
_geom_bond_publ_flag
Pt1 P1 2.3410(13) . ?
Pt1 P1 2.3411(13) 7_565 ?
Pt1 P2 2.3587(13) . ?
Pt1 P2 2.3588(13) 7_565 ?
P1 C1 1.776(5) . ?
P1 C3 1.807(5) . ?
P1 C9 1.812(5) . ?
P2 C2 1.795(5) . ?
P2 C15 1.834(5) . ?
P2 C18 1.846(6) . ?
N1 N2 1.347(6) . ?
N1 C1 1.352(6) . ?
N2 N3 1.343(6) . ?
N3 C2 1.351(6) . ?
C1 C2 1.363(6) . ?
C3 C8 1.382(7) . ?
C3 C4 1.389(7) . ?
C4 C5 1.389(7) . ?
C4 H4 0.9300 . ?
C5 C6 1.386(8) . ?
C5 H5 0.9300 . ?
C6 C7 1.361(9) . ?
C6 H6 0.9300 . ?
C7 C8 1.389(7) . ?
C7 H7 0.9300 . ?
C8 H8 0.9300 . ?
C9 C14 1.383(8) . ?
C9 C10 1.398(7) . ?
C10 C11 1.381(8) . ?
C10 H10 0.9300 . ?
C11 C12 1.359(9) . ?
C11 H11 0.9300 . ?
C12 C13 1.392(9) . ?
C12 H12 0.9300 . ?
C13 C14 1.381(8) . ?
C13 H13 0.9300 . ?
C14 H14 0.9300 . ?
C15 C16 1.529(8) . ?
C15 C17 1.535(7) . ?
C15 H15 0.9800 . ?
C16 H16A 0.9600 . ?
C16 H16B 0.9600 . ?
C16 H16C 0.9600 . ?
C17 H17A 0.9600 . ?
C17 H17B 0.9600 . ?
C17 H17C 0.9600 . ?
C18 C19 1.522(7) . ?
C18 C20 1.531(8) . ?
C18 H18 0.9800 . ?
C19 H19A 0.9600 . ?
C19 H19B 0.9600 . ?
C19 H19C 0.9600 . ?
C20 H20A 0.9600 . ?
C20 H20B 0.9600 . ?
C20 H20C 0.9600 . ?
O1 C24 1.288(13) . ?
O1 C24A 1.318(15) . ?
O1 C21 1.398(13) . ?
C21 C22 1.310(13) . ?
C21 H21A 0.9700 . ?
C21 H21B 0.9700 . ?
C22 C23 1.261(15) . ?
C22 H22A 0.9700 . ?
C22 H22B 0.9700 . ?
C23 C24 1.284(15) . ?
C23 H23A 0.9700 . ?
C23 H23B 0.9700 . ?
C23A C24A 1.248(15) . ?
C23A H23C 0.9700 . ?
C23A H23D 0.9700 . ?
C24 H24A 0.9700 . ?
C24 H24B 0.9700 . ?
C24A H24C 0.9700 . ?
C24A H24D 0.9700 . ?
